data_7247240
loop_
_publ_author_name
'Li, Depeng'
'Guan, Qingqing'
'Hu, Xiaoyun'
'Su, Yuhong'
'Su, Zhen'

_publ_section_title
;
 Reversible and irreversible stimuli-responsive chromism of a
 square-planar platinum(ii) salt
;
_journal_issue 36
_journal_name_full 'RSC Advances'
_journal_page_first 24878
_journal_page_last 24886
_journal_paper_doi 10.1039/D3RA03554A
_journal_volume 13
_journal_year 2023
_chemical_formula_moiety 'C16 H11 N4 O Pt, C F3 O3 S, 0.5(H2 O)'
_chemical_formula_sum 'C17 H12 F3 N4 O4.5 Pt S'
_chemical_formula_weight 628.46
_space_group_crystal_system monoclinic
_space_group_IT_number 14
_space_group_name_Hall '-P 2ybc'
_space_group_name_H-M_alt 'P 1 21/c 1'
_atom_sites_solution_hydrogens mixed
_atom_sites_solution_primary dual
_audit_creation_date 2022-04-09
_audit_creation_method
;
Olex2 1.5-beta
(compiled 2021.12.09 svn.r5202d8cf for OlexSys, GUI svn.r6439)
;
_audit_update_record
;
2023-05-18 deposited with the CCDC.	2023-07-31 downloaded from the CCDC.
;
_cell_angle_alpha 90
_cell_angle_beta 91.6080(10)
_cell_angle_gamma 90
_cell_formula_units_Z 8
_cell_length_a 6.78310(10)
_cell_length_b 23.8581(3)
_cell_length_c 23.5997(3)
_cell_measurement_reflns_used 12957
_cell_measurement_temperature 292.99(11)
_cell_measurement_theta_max 71.3830
_cell_measurement_theta_min 2.6530
_cell_volume 3817.68(9)
_computing_cell_refinement 'CrysAlisPro 1.171.39.33c (Rigaku OD, 2017)'
_computing_data_collection 'CrysAlisPro 1.171.39.33c (Rigaku OD, 2017)'
_computing_data_reduction 'CrysAlisPro 1.171.39.33c (Rigaku OD, 2017)'
_computing_molecular_graphics 'Olex2 1.5-beta (Dolomanov et al., 2009)'
_computing_publication_material 'Olex2 1.5-beta (Dolomanov et al., 2009)'
_computing_structure_refinement 'SHELXL 2017/1 (Sheldrick, 2015)'
_computing_structure_solution 'SHELXT 2014/5 (Sheldrick, 2014)'
_diffrn_ambient_environment air
_diffrn_ambient_temperature 292.99(11)
_diffrn_detector 'CCD plate'
_diffrn_measured_fraction_theta_full 0.992
_diffrn_measured_fraction_theta_max 0.972
_diffrn_measurement_details
;
List of Runs (angles in degrees, time in seconds):

  # Type    Start    End  Width  t~exp~   \w     \q     \k     \f   Frames
#--------------------------------------------------------------------------
  1  \w     40.00  84.00   0.50    0.50    --   42.30  57.00-180.00   88
  2  \w     82.00 108.00   0.50    0.50    --   42.30  77.00-120.00   52
  3  \w    106.00 132.00   0.50    0.50    --   42.30  77.00-180.00   52
  4  \w     85.00 132.00   0.50    0.50    --   42.30  77.00 -60.00   94
  5  \w     22.00  48.00   0.50    0.50    --   42.30 -82.00 -90.00   52
  6  \w    -33.00  86.00   0.50    0.50    --   42.30 -82.00  30.00  238
  7  \w    -32.00  19.00   0.50    0.50    --   42.30 -82.00 -90.00  102
  8  \w     16.00 111.00   0.50    0.50    --  101.60 -82.00   0.00  190
  9  \w     30.00  56.00   0.50    0.50    --  101.60 -82.00 120.00   52
 10  \w     12.00 124.00   0.50    0.50    --  101.60 -63.00-150.00  224
 11  \w     70.00 189.00   0.50    0.50    --  101.60  50.00-180.00  238
 12  \w     28.00 111.00   0.50    0.50    --  101.60 -82.00  90.00  166
 13  \w     67.00 115.00   0.50    0.50    --  101.60 -82.00 120.00   96
 14  \w     19.00  45.00   0.50    0.50    --  101.60 -82.00  30.00   52
 15  \w     79.00 104.00   0.50    0.50    --  101.60 -82.00  30.00   50
 16  \w     69.00 191.00   0.50    0.50    --  101.60  12.00 120.00  244
 17  \w     73.00 101.00   0.50    0.50    --  101.60 -82.00 -30.00   56
 18  \w     29.00  55.00   0.50    0.50    --  101.60  12.00 120.00   52
;
_diffrn_measurement_device 'four-circle diffractometer'
_diffrn_measurement_device_type 'XtaLAB AFC12 (RINC): Kappa single'
_diffrn_measurement_method '\w scans'
_diffrn_orient_matrix_type 'CrysAlisPro convention (1999,Acta A55,543-557)'
_diffrn_orient_matrix_UB_11 -0.0466466000
_diffrn_orient_matrix_UB_12 0.0256489000
_diffrn_orient_matrix_UB_13 0.0580225000
_diffrn_orient_matrix_UB_21 -0.0076041000
_diffrn_orient_matrix_UB_22 -0.0591451000
_diffrn_orient_matrix_UB_23 0.0259742000
_diffrn_orient_matrix_UB_31 0.2223059000
_diffrn_orient_matrix_UB_32 0.0033844000
_diffrn_orient_matrix_UB_33 0.0149339000
_diffrn_radiation_monochromator mirror
_diffrn_radiation_probe x-ray
_diffrn_radiation_type 'Cu K\a'
_diffrn_radiation_wavelength 1.54184
_diffrn_reflns_av_R_equivalents 0.0413
_diffrn_reflns_av_unetI/netI 0.0401
_diffrn_reflns_Laue_measured_fraction_full 0.992
_diffrn_reflns_Laue_measured_fraction_max 0.972
_diffrn_reflns_limit_h_max 8
_diffrn_reflns_limit_h_min -6
_diffrn_reflns_limit_k_max 29
_diffrn_reflns_limit_k_min -27
_diffrn_reflns_limit_l_max 28
_diffrn_reflns_limit_l_min -28
_diffrn_reflns_number 21395
_diffrn_reflns_point_group_measured_fraction_full 0.992
_diffrn_reflns_point_group_measured_fraction_max 0.972
_diffrn_reflns_theta_full 67.684
_diffrn_reflns_theta_max 71.709
_diffrn_reflns_theta_min 2.634
_diffrn_source 'Rotating-anode X-ray tube'
_diffrn_source_type 'Rigaku (Cu) X-ray Source'
_exptl_absorpt_coefficient_mu 15.394
_exptl_absorpt_correction_T_max 1.00000
_exptl_absorpt_correction_T_min 0.11298
_exptl_absorpt_correction_type multi-scan
_exptl_absorpt_process_details
;
CrysAlisPro 1.171.39.33c (Rigaku Oxford Diffraction, 2017)
Empirical absorption correction using spherical harmonics,
 implemented in SCALE3 ABSPACK scaling algorithm.
;
_exptl_crystal_colour 'clear light yellow'
_exptl_crystal_density_diffrn 2.187
_exptl_crystal_description prism
_exptl_crystal_F_000 2392
_exptl_crystal_size_max 0.13
_exptl_crystal_size_mid 0.1
_exptl_crystal_size_min 0.08
_refine_diff_density_max 0.708
_refine_diff_density_min -0.876
_refine_diff_density_rms 0.132
_refine_ls_extinction_method none
_refine_ls_goodness_of_fit_ref 1.065
_refine_ls_hydrogen_treatment constr
_refine_ls_matrix_type full
_refine_ls_number_parameters 553
_refine_ls_number_reflns 7263
_refine_ls_number_restraints 0
_refine_ls_restrained_S_all 1.065
_refine_ls_R_factor_all 0.0406
_refine_ls_R_factor_gt 0.0364
_refine_ls_shift/su_max 0.002
_refine_ls_shift/su_mean 0.000
_refine_ls_structure_factor_coef Fsqd
_refine_ls_weighting_details 'w=1/[\s^2^(Fo^2^)+(0.0654P)^2^+1.2335P] where P=(Fo^2^+2Fc^2^)/3'
_refine_ls_weighting_scheme calc
_refine_ls_wR_factor_gt 0.1038
_refine_ls_wR_factor_ref 0.1063
_reflns_Friedel_coverage 0.000
_reflns_number_gt 6391
_reflns_number_total 7263
_reflns_threshold_expression 'I > 2\s(I)'
_cod_data_source_file d3ra03554a2.cif
_cod_data_source_block xj-2
_cod_original_formula_sum 'C17 H12 F3 N4 O4.50 Pt S'
_cod_database_code 7247240
_shelx_shelxl_version_number 2017/1
_shelx_space_group_comment
;
The symmetry employed for this shelxl refinement is uniquely defined
by the following loop, which should always be used as a source of
symmetry information in preference to the above space-group names.
They are only intended as comments.
;
_olex2_refinement_description
;
1. Fixed Uiso
 At 1.2 times of:
  All C(H) groups
 At 1.5 times of:
  All O(H,H) groups
2.a Free rotating group:
 O9(H9A,H9B)
2.b Aromatic/amide H refined with riding coordinates:
 C2(H2), C3(H3), C4(H4), C5(H5), C7(H7), C8(H8), C9(H9), C12(H12), C13(H13),
 C14(H14), C15(H15), C17(H17), C18(H18), C19(H19), C20(H20), C23(H23), C24(H24),
  C25(H25), C28(H28), C29(H29), C30(H30), C31(H31)
;
_olex2_submission_special_instructions 'No special instructions were received'
_oxdiff_exptl_absorpt_empirical_details
;
Empirical correction (ABSPACK) includes:
- Absorption correction using spherical harmonics
- Frame scaling
;
_oxdiff_exptl_absorpt_empirical_full_max 6.014
_oxdiff_exptl_absorpt_empirical_full_min 0.574

loop_
_space_group_symop_operation_xyz
'x, y, z'
'-x, y+1/2, -z+1/2'
'-x, -y, -z'
'x, -y-1/2, z-1/2'

loop_
_atom_site_label
_atom_site_type_symbol
_atom_site_fract_x
_atom_site_fract_y
_atom_site_fract_z
_atom_site_U_iso_or_equiv
_atom_site_adp_type
_atom_site_occupancy
_atom_site_site_symmetry_order
_atom_site_calc_flag
_atom_site_refinement_flags_posn
_atom_site_refinement_flags_adp
_atom_site_refinement_flags_occupancy
_atom_site_disorder_assembly
_atom_site_disorder_group
Pt1 Pt 0.28733(3) 0.77308(2) 0.63113(2) 0.04748(9) Uani 1 1 d . . . . .
O2 O 0.3200(9) 0.7737(2) 0.7160(2) 0.0915(16) Uani 1 1 d . . . . .
N1 N 0.2965(6) 0.85652(19) 0.61703(19) 0.0534(9) Uani 1 1 d . . . . .
N2 N 0.2554(6) 0.77254(18) 0.54986(19) 0.0531(10) Uani 1 1 d . . . . .
N3 N 0.2695(6) 0.6900(2) 0.6190(2) 0.0571(10) Uani 1 1 d . . . . .
N4 N 0.3750(11) 0.7711(2) 0.8132(2) 0.0883(18) Uani 1 1 d . . . . .
C1 C 0.2778(8) 0.8696(2) 0.5618(2) 0.0582(12) Uani 1 1 d . . . . .
C2 C 0.2864(10) 0.9255(3) 0.5449(3) 0.0784(17) Uani 1 1 d . . . . .
H2 H 0.274629 0.934772 0.506673 0.094 Uiso 1 1 calc R U . . .
C3 C 0.3125(10) 0.9667(3) 0.5850(4) 0.0836(19) Uani 1 1 d . . . . .
H3 H 0.317201 1.004178 0.574113 0.100 Uiso 1 1 calc R U . . .
C4 C 0.3314(11) 0.9526(3) 0.6405(3) 0.0825(18) Uani 1 1 d . . . . .
H4 H 0.350138 0.980190 0.668001 0.099 Uiso 1 1 calc R U . . .
C5 C 0.3225(8) 0.8968(3) 0.6560(3) 0.0645(13) Uani 1 1 d . . . . .
H5 H 0.334739 0.887116 0.694087 0.077 Uiso 1 1 calc R U . . .
C6 C 0.2564(8) 0.8226(2) 0.5223(2) 0.0585(13) Uani 1 1 d . . . . .
C7 C 0.2331(10) 0.8213(3) 0.4646(3) 0.0764(17) Uani 1 1 d . . . . .
H7 H 0.226466 0.854746 0.444342 0.092 Uiso 1 1 calc R U . . .
C8 C 0.2197(11) 0.7723(3) 0.4371(3) 0.082(2) Uani 1 1 d . . . . .
H8 H 0.209233 0.772456 0.397685 0.099 Uiso 1 1 calc R U . . .
C9 C 0.2208(10) 0.7215(3) 0.4652(3) 0.0744(18) Uani 1 1 d . . . . .
H9 H 0.209586 0.687843 0.445407 0.089 Uiso 1 1 calc R U . . .
C10 C 0.2394(9) 0.7224(2) 0.5243(3) 0.0600(15) Uani 1 1 d . . . . .
C11 C 0.2475(8) 0.6754(2) 0.5629(3) 0.0604(13) Uani 1 1 d . . . . .
C12 C 0.2404(9) 0.6192(3) 0.5476(4) 0.0781(19) Uani 1 1 d . . . . .
H12 H 0.230739 0.609253 0.509525 0.094 Uiso 1 1 calc R U . . .
C13 C 0.2474(10) 0.5786(3) 0.5882(4) 0.091(2) Uani 1 1 d . . . . .
H13 H 0.239387 0.541009 0.577848 0.109 Uiso 1 1 calc R U . . .
C14 C 0.2665(10) 0.5933(3) 0.6445(4) 0.087(2) Uani 1 1 d . . . . .
H14 H 0.271915 0.565817 0.672428 0.105 Uiso 1 1 calc R U . . .
C15 C 0.2772(8) 0.6489(3) 0.6588(3) 0.0716(16) Uani 1 1 d . . . . .
H15 H 0.290294 0.658721 0.696806 0.086 Uiso 1 1 calc R U . . .
C16 C 0.3435(11) 0.7722(3) 0.7634(3) 0.0689(16) Uani 1 1 d . . . . .
Pt2 Pt 0.77580(3) 0.78003(2) 0.60654(2) 0.05307(9) Uani 1 1 d . . . . .
O1 O 0.7687(8) 0.8491(2) 0.5593(3) 0.1020(16) Uani 1 1 d . . . . .
N5 N 0.7842(6) 0.7130(2) 0.6525(2) 0.0575(10) Uani 1 1 d . . . . .
N6 N 0.7453(7) 0.7224(2) 0.5436(2) 0.0652(13) Uani 1 1 d . . . . .
N7 N 0.8076(6) 0.8159(2) 0.68321(19) 0.0605(11) Uani 1 1 d . . . . .
N8 N 0.7866(13) 0.9231(4) 0.4981(4) 0.155(4) Uani 1 1 d . . . . .
C17 C 0.7246(11) 0.7313(4) 0.4888(3) 0.081(2) Uani 1 1 d . . . . .
H17 H 0.722867 0.767917 0.475266 0.097 Uiso 1 1 calc R U . . .
C18 C 0.7051(11) 0.6870(5) 0.4507(4) 0.100(3) Uani 1 1 d . . . . .
H18 H 0.686875 0.694432 0.412269 0.121 Uiso 1 1 calc R U . . .
C19 C 0.7121(12) 0.6355(5) 0.4683(4) 0.112(3) Uani 1 1 d . . . . .
H19 H 0.702789 0.606201 0.442356 0.134 Uiso 1 1 calc R U . . .
C20 C 0.7338(10) 0.6241(4) 0.5267(4) 0.094(2) Uani 1 1 d . . . . .
H20 H 0.737584 0.587326 0.539730 0.112 Uiso 1 1 calc R U . . .
C21 C 0.7493(8) 0.6682(3) 0.5644(3) 0.0720(17) Uani 1 1 d . . . . .
C22 C 0.7687(8) 0.6625(3) 0.6254(3) 0.0667(15) Uani 1 1 d . . . . .
C23 C 0.7724(10) 0.6148(3) 0.6568(4) 0.085(2) Uani 1 1 d . . . . .
H23 H 0.764325 0.579793 0.639635 0.101 Uiso 1 1 calc R U . . .
C24 C 0.7883(11) 0.6199(4) 0.7145(5) 0.103(3) Uani 1 1 d . . . . .
H24 H 0.787605 0.587408 0.736292 0.124 Uiso 1 1 calc R U . . .
C25 C 0.8055(10) 0.6708(4) 0.7420(3) 0.091(2) Uani 1 1 d . . . . .
H25 H 0.817417 0.673005 0.781269 0.109 Uiso 1 1 calc R U . . .
C26 C 0.8042(9) 0.7188(3) 0.7084(3) 0.0660(15) Uani 1 1 d . . . . .
C27 C 0.8189(9) 0.7778(3) 0.7259(3) 0.0645(16) Uani 1 1 d . . . . .
C28 C 0.8493(10) 0.7957(4) 0.7814(3) 0.087(2) Uani 1 1 d . . . . .
H28 H 0.860362 0.769320 0.810356 0.104 Uiso 1 1 calc R U . . .
C29 C 0.8632(11) 0.8508(4) 0.7940(3) 0.100(3) Uani 1 1 d . . . . .
H29 H 0.883293 0.862662 0.831200 0.120 Uiso 1 1 calc R U . . .
C30 C 0.8469(12) 0.8886(4) 0.7506(4) 0.100(2) Uani 1 1 d . . . . .
H30 H 0.853938 0.926738 0.758520 0.120 Uiso 1 1 calc R U . . .
C31 C 0.8200(9) 0.8707(3) 0.6949(3) 0.0770(17) Uani 1 1 d . . . . .
H31 H 0.810728 0.896874 0.665710 0.092 Uiso 1 1 calc R U . . .
C32 C 0.7743(12) 0.8864(4) 0.5283(3) 0.095(2) Uani 1 1 d . . . . .
S1 S 0.6761(3) 0.41175(8) 0.17810(8) 0.0887(5) Uani 1 1 d . . . . .
F1 F 0.9864(10) 0.4722(3) 0.1981(3) 0.168(3) Uani 1 1 d . . . . .
F2 F 0.8024(10) 0.5030(3) 0.1349(4) 0.172(3) Uani 1 1 d . . . . .
F3 F 0.9778(13) 0.4311(4) 0.1200(4) 0.210(4) Uani 1 1 d . . . . .
O3 O 0.5829(13) 0.4473(4) 0.2209(3) 0.176(4) Uani 1 1 d . . . . .
O4 O 0.7655(12) 0.3644(3) 0.1967(5) 0.181(4) Uani 1 1 d . . . . .
O5 O 0.5535(9) 0.4084(3) 0.1282(3) 0.116(2) Uani 1 1 d . . . . .
C33 C 0.8596(14) 0.4566(4) 0.1570(4) 0.098(2) Uani 1 1 d . . . . .
S2 S 0.8205(3) 0.45445(6) 0.60977(7) 0.0762(4) Uani 1 1 d . . . . .
F4 F 0.5621(12) 0.4856(3) 0.6817(4) 0.203(4) Uani 1 1 d . . . . .
F5 F 0.4929(11) 0.4133(5) 0.6411(4) 0.236(5) Uani 1 1 d . . . . .
F6 F 0.7006(9) 0.4092(3) 0.7031(2) 0.135(2) Uani 1 1 d . . . . .
O6 O 0.9704(12) 0.4821(3) 0.6433(4) 0.146(3) Uani 1 1 d . . . . .
O7 O 0.7281(12) 0.4895(3) 0.5714(3) 0.158(3) Uani 1 1 d . . . . .
O8 O 0.8778(11) 0.4010(2) 0.5927(2) 0.122(2) Uani 1 1 d . . . . .
C34 C 0.6409(12) 0.4421(4) 0.6624(3) 0.088(2) Uani 1 1 d . . . . .
O9 O 0.704(2) 0.8116(5) 0.3811(4) 0.204(5) Uani 1 1 d G . . . .
H9A H 0.708424 0.839124 0.403923 0.306 Uiso 1 1 d G U . . .
H9B H 0.584874 0.831758 0.378183 0.306 Uiso 1 1 d G U . . .

loop_
_atom_site_aniso_label
_atom_site_aniso_U_11
_atom_site_aniso_U_22
_atom_site_aniso_U_33
_atom_site_aniso_U_23
_atom_site_aniso_U_13
_atom_site_aniso_U_12
Pt1 0.03894(14) 0.05357(14) 0.05023(14) 0.00238(8) 0.00673(9) 0.00088(7)
O2 0.096(4) 0.107(4) 0.072(3) 0.010(2) 0.009(3) 0.004(3)
N1 0.043(2) 0.055(2) 0.063(2) -0.0032(19) 0.0050(18) 0.0031(17)
N2 0.042(2) 0.064(3) 0.054(2) -0.0033(18) 0.0045(19) -0.0004(17)
N3 0.039(2) 0.055(3) 0.077(3) 0.005(2) 0.005(2) 0.0008(17)
N4 0.121(5) 0.099(4) 0.046(3) 0.014(2) 0.001(3) -0.013(3)
C1 0.053(3) 0.059(3) 0.062(3) 0.008(2) 0.009(2) 0.002(2)
C2 0.076(4) 0.067(4) 0.092(4) 0.025(3) 0.004(3) 0.002(3)
C3 0.086(5) 0.053(3) 0.112(5) 0.000(4) 0.008(4) 0.002(3)
C4 0.090(5) 0.064(4) 0.093(5) -0.017(3) 0.006(4) -0.007(3)
C5 0.058(3) 0.068(4) 0.067(3) -0.010(3) 0.002(3) 0.001(3)
C6 0.050(3) 0.065(3) 0.061(3) 0.008(3) 0.004(2) 0.004(2)
C7 0.074(4) 0.099(5) 0.056(3) 0.009(3) 0.006(3) 0.005(3)
C8 0.077(4) 0.120(6) 0.049(3) -0.007(3) 0.009(3) 0.004(4)
C9 0.058(4) 0.103(5) 0.062(3) -0.016(3) 0.005(3) -0.007(3)
C10 0.041(3) 0.065(4) 0.074(4) -0.013(3) 0.009(3) 0.001(2)
C11 0.040(3) 0.063(3) 0.079(3) -0.007(3) 0.006(2) -0.002(2)
C12 0.055(3) 0.060(4) 0.119(6) -0.019(4) 0.006(3) -0.003(3)
C13 0.069(4) 0.057(4) 0.148(7) -0.012(4) 0.020(5) -0.004(3)
C14 0.065(4) 0.056(4) 0.141(7) 0.022(4) 0.009(4) 0.001(3)
C15 0.055(3) 0.067(4) 0.093(4) 0.020(3) 0.006(3) 0.004(3)
C16 0.077(4) 0.076(4) 0.055(3) 0.010(3) 0.016(3) -0.005(3)
Pt2 0.04049(15) 0.06314(16) 0.05585(15) 0.00223(9) 0.00626(10) 0.00233(8)
O1 0.101(4) 0.099(4) 0.107(4) 0.015(3) 0.009(3) 0.007(3)
N5 0.035(2) 0.065(3) 0.072(3) 0.007(2) 0.004(2) 0.0043(18)
N6 0.042(3) 0.082(4) 0.072(3) -0.012(2) 0.006(2) 0.007(2)
N7 0.043(2) 0.077(3) 0.061(2) -0.005(2) 0.0108(19) -0.007(2)
N8 0.141(7) 0.162(8) 0.162(8) 0.115(7) 0.010(6) 0.003(6)
C17 0.056(4) 0.122(6) 0.066(4) -0.018(4) 0.011(3) 0.008(3)
C18 0.076(5) 0.141(8) 0.085(5) -0.036(5) 0.008(4) 0.018(5)
C19 0.075(5) 0.155(9) 0.107(6) -0.058(7) 0.006(4) 0.014(5)
C20 0.053(4) 0.095(5) 0.133(7) -0.033(5) 0.000(4) 0.005(3)
C21 0.042(3) 0.079(4) 0.095(4) -0.018(3) 0.011(3) 0.003(3)
C22 0.047(3) 0.062(4) 0.091(4) 0.007(3) 0.008(3) 0.005(2)
C23 0.064(4) 0.071(4) 0.119(6) 0.013(4) 0.009(4) 0.007(3)
C24 0.079(5) 0.085(6) 0.146(8) 0.037(5) 0.008(5) 0.002(4)
C25 0.070(4) 0.113(6) 0.090(5) 0.041(5) 0.003(4) 0.008(4)
C26 0.043(3) 0.080(4) 0.075(4) 0.015(3) 0.007(3) 0.003(2)
C27 0.044(3) 0.096(5) 0.054(3) 0.001(3) 0.001(2) 0.003(3)
C28 0.052(4) 0.143(7) 0.065(4) 0.000(4) 0.001(3) -0.009(4)
C29 0.080(5) 0.146(8) 0.074(4) -0.036(5) 0.015(4) -0.029(5)
C30 0.092(5) 0.104(6) 0.106(6) -0.040(5) 0.013(4) -0.028(4)
C31 0.063(4) 0.082(4) 0.086(4) -0.014(3) 0.014(3) -0.011(3)
C32 0.089(5) 0.103(6) 0.092(5) 0.049(5) -0.003(4) -0.001(4)
S1 0.1071(14) 0.0814(11) 0.0773(9) 0.0055(8) -0.0028(9) -0.0113(10)
F1 0.158(5) 0.148(5) 0.195(6) 0.013(5) -0.065(5) -0.054(4)
F2 0.176(6) 0.103(4) 0.234(8) 0.066(5) -0.028(6) -0.025(4)
F3 0.187(7) 0.209(9) 0.240(10) -0.055(7) 0.100(7) -0.040(7)
O3 0.187(7) 0.237(10) 0.106(5) -0.030(6) 0.056(5) 0.022(7)
O4 0.174(7) 0.092(5) 0.274(11) 0.063(6) -0.079(7) -0.020(5)
O5 0.102(4) 0.120(5) 0.126(5) -0.021(4) -0.021(4) -0.013(3)
C33 0.117(6) 0.088(5) 0.090(5) 0.004(4) -0.007(5) 0.003(5)
S2 0.1069(12) 0.0519(8) 0.0705(8) 0.0018(6) 0.0150(8) 0.0029(8)
F4 0.235(8) 0.145(6) 0.235(8) 0.038(6) 0.142(7) 0.082(6)
F5 0.151(6) 0.388(15) 0.169(6) 0.032(9) -0.015(5) -0.140(8)
F6 0.143(4) 0.169(5) 0.094(3) 0.046(3) 0.025(3) 0.015(4)
O6 0.143(6) 0.130(6) 0.166(7) 0.000(5) 0.000(5) -0.060(5)
O7 0.211(7) 0.163(7) 0.100(4) 0.061(4) 0.009(5) 0.056(6)
O8 0.195(6) 0.078(3) 0.095(4) -0.019(3) 0.038(4) 0.017(4)
C34 0.096(5) 0.092(5) 0.076(4) 0.008(4) 0.001(4) 0.006(4)
O9 0.282(11) 0.224(10) 0.110(5) 0.054(6) 0.059(6) 0.151(9)

loop_
_atom_type_symbol
_atom_type_description
_atom_type_scat_dispersion_real
_atom_type_scat_dispersion_imag
_atom_type_scat_source
C C 0.0181 0.0091 'International Tables Vol C Tables 4.2.6.8 and 6.1.1.4'
H H 0.0000 0.0000 'International Tables Vol C Tables 4.2.6.8 and 6.1.1.4'
F F 0.0727 0.0534 'International Tables Vol C Tables 4.2.6.8 and 6.1.1.4'
N N 0.0311 0.0180 'International Tables Vol C Tables 4.2.6.8 and 6.1.1.4'
O O 0.0492 0.0322 'International Tables Vol C Tables 4.2.6.8 and 6.1.1.4'
Pt Pt -4.5932 6.9264 'International Tables Vol C Tables 4.2.6.8 and 6.1.1.4'
S S 0.3331 0.5567 'International Tables Vol C Tables 4.2.6.8 and 6.1.1.4'

loop_
_geom_angle_atom_site_label_1
_geom_angle_atom_site_label_2
_geom_angle_atom_site_label_3
_geom_angle
_geom_angle_site_symmetry_1
_geom_angle_site_symmetry_3
_geom_angle_publ_flag
O2 Pt1 N1 98.87(19) . . ?
N2 Pt1 O2 179.9(2) . . ?
N2 Pt1 N1 81.11(18) . . ?
N2 Pt1 N3 81.18(19) . . ?
N3 Pt1 O2 98.8(2) . . ?
N3 Pt1 N1 162.3(2) . . ?
C16 O2 Pt1 177.1(6) . . ?
C1 N1 Pt1 112.7(4) . . ?
C5 N1 Pt1 126.8(4) . . ?
C5 N1 C1 120.5(5) . . ?
C6 N2 Pt1 118.0(4) . . ?
C10 N2 Pt1 117.3(4) . . ?
C10 N2 C6 124.7(5) . . ?
C11 N3 Pt1 113.1(4) . . ?
C15 N3 Pt1 128.0(5) . . ?
C15 N3 C11 118.9(6) . . ?
N1 C1 C2 119.7(6) . . ?
N1 C1 C6 116.4(5) . . ?
C2 C1 C6 123.8(6) . . ?
C1 C2 H2 120.2 . . ?
C3 C2 C1 119.6(7) . . ?
C3 C2 H2 120.2 . . ?
C2 C3 H3 120.2 . . ?
C4 C3 C2 119.6(6) . . ?
C4 C3 H3 120.2 . . ?
C3 C4 H4 120.3 . . ?
C3 C4 C5 119.4(6) . . ?
C5 C4 H4 120.3 . . ?
N1 C5 C4 121.1(6) . . ?
N1 C5 H5 119.4 . . ?
C4 C5 H5 119.4 . . ?
N2 C6 C1 111.8(5) . . ?
N2 C6 C7 117.1(6) . . ?
C7 C6 C1 131.1(6) . . ?
C6 C7 H7 119.8 . . ?
C8 C7 C6 120.4(7) . . ?
C8 C7 H7 119.8 . . ?
C7 C8 H8 118.9 . . ?
C7 C8 C9 122.3(6) . . ?
C9 C8 H8 118.9 . . ?
C8 C9 H9 121.2 . . ?
C8 C9 C10 117.7(6) . . ?
C10 C9 H9 121.2 . . ?
N2 C10 C9 117.8(6) . . ?
N2 C10 C11 114.1(6) . . ?
C9 C10 C11 128.2(6) . . ?
N3 C11 C10 114.3(5) . . ?
N3 C11 C12 119.8(6) . . ?
C12 C11 C10 125.9(6) . . ?
C11 C12 H12 119.8 . . ?
C13 C12 C11 120.3(8) . . ?
C13 C12 H12 119.8 . . ?
C12 C13 H13 120.1 . . ?
C12 C13 C14 119.8(7) . . ?
C14 C13 H13 120.1 . . ?
C13 C14 H14 120.4 . . ?
C15 C14 C13 119.2(7) . . ?
C15 C14 H14 120.4 . . ?
N3 C15 C14 122.0(7) . . ?
N3 C15 H15 119.0 . . ?
C14 C15 H15 119.0 . . ?
O2 C16 N4 177.8(9) . . ?
O1 Pt2 N6 98.7(2) . . ?
O1 Pt2 N7 98.7(2) . . ?
N5 Pt2 O1 179.7(2) . . ?
N5 Pt2 N6 81.4(2) . . ?
N5 Pt2 N7 81.2(2) . . ?
N7 Pt2 N6 162.6(2) . . ?
C32 O1 Pt2 173.6(7) . . ?
C22 N5 Pt2 117.8(4) . . ?
C26 N5 Pt2 118.0(4) . . ?
C26 N5 C22 124.1(5) . . ?
C17 N6 Pt2 128.0(5) . . ?
C17 N6 C21 120.1(6) . . ?
C21 N6 Pt2 111.9(4) . . ?
C27 N7 Pt2 112.6(4) . . ?
C31 N7 Pt2 127.4(5) . . ?
C31 N7 C27 120.0(5) . . ?
N6 C17 H17 119.4 . . ?
N6 C17 C18 121.2(8) . . ?
C18 C17 H17 119.4 . . ?
C17 C18 H18 119.6 . . ?
C19 C18 C17 120.8(9) . . ?
C19 C18 H18 119.6 . . ?
C18 C19 H19 120.1 . . ?
C18 C19 C20 119.8(9) . . ?
C20 C19 H19 120.1 . . ?
C19 C20 H20 120.4 . . ?
C21 C20 C19 119.2(9) . . ?
C21 C20 H20 120.4 . . ?
N6 C21 C22 116.1(6) . . ?
C20 C21 N6 118.9(7) . . ?
C20 C21 C22 124.9(7) . . ?
N5 C22 C21 112.7(5) . . ?
C23 C22 N5 118.9(7) . . ?
C23 C22 C21 128.4(7) . . ?
C22 C23 H23 121.0 . . ?
C22 C23 C24 118.0(8) . . ?
C24 C23 H23 121.0 . . ?
C23 C24 H24 118.4 . . ?
C23 C24 C25 123.2(8) . . ?
C25 C24 H24 118.4 . . ?
C24 C25 H25 121.4 . . ?
C24 C25 C26 117.3(8) . . ?
C26 C25 H25 121.4 . . ?
N5 C26 C25 118.5(7) . . ?
N5 C26 C27 112.6(5) . . ?
C25 C26 C27 129.0(7) . . ?
N7 C27 C26 115.6(5) . . ?
N7 C27 C28 119.8(7) . . ?
C28 C27 C26 124.5(7) . . ?
C27 C28 H28 119.5 . . ?
C29 C28 C27 121.0(8) . . ?
C29 C28 H28 119.5 . . ?
C28 C29 H29 120.8 . . ?
C28 C29 C30 118.4(7) . . ?
C30 C29 H29 120.8 . . ?
C29 C30 H30 119.6 . . ?
C29 C30 C31 120.8(8) . . ?
C31 C30 H30 119.6 . . ?
N7 C31 C30 120.0(8) . . ?
N7 C31 H31 120.0 . . ?
C30 C31 H31 120.0 . . ?
N8 C32 O1 177.6(10) . . ?
O3 S1 C33 99.6(5) . . ?
O4 S1 O3 117.2(6) . . ?
O4 S1 O5 117.9(5) . . ?
O4 S1 C33 107.0(5) . . ?
O5 S1 O3 110.3(5) . . ?
O5 S1 C33 101.9(4) . . ?
F1 C33 S1 114.9(6) . . ?
F1 C33 F3 102.4(8) . . ?
F2 C33 S1 116.2(7) . . ?
F2 C33 F1 103.8(8) . . ?
F2 C33 F3 107.7(9) . . ?
F3 C33 S1 110.8(7) . . ?
O6 S2 C34 100.3(4) . . ?
O7 S2 O6 112.8(5) . . ?
O7 S2 O8 119.6(5) . . ?
O7 S2 C34 104.5(4) . . ?
O8 S2 O6 112.4(5) . . ?
O8 S2 C34 104.5(4) . . ?
F4 C34 S2 114.8(7) . . ?
F4 C34 F5 104.1(9) . . ?
F4 C34 F6 111.0(8) . . ?
F5 C34 S2 110.6(6) . . ?
F6 C34 S2 114.2(6) . . ?
F6 C34 F5 100.8(8) . . ?
H9A O9 H9B 70.4 . . ?

loop_
_geom_bond_atom_site_label_1
_geom_bond_atom_site_label_2
_geom_bond_distance
_geom_bond_site_symmetry_2
_geom_bond_publ_flag
Pt1 O2 2.010(5) . ?
Pt1 N1 2.019(4) . ?
Pt1 N2 1.924(4) . ?
Pt1 N3 2.005(5) . ?
O2 C16 1.125(8) . ?
N1 C1 1.344(7) . ?
N1 C5 1.339(7) . ?
N2 C6 1.359(7) . ?
N2 C10 1.343(7) . ?
N3 C11 1.374(8) . ?
N3 C15 1.358(8) . ?
N4 C16 1.190(8) . ?
C1 C2 1.393(8) . ?
C1 C6 1.462(8) . ?
C2 H2 0.9300 . ?
C2 C3 1.374(10) . ?
C3 H3 0.9300 . ?
C3 C4 1.356(11) . ?
C4 H4 0.9300 . ?
C4 C5 1.381(9) . ?
C5 H5 0.9300 . ?
C6 C7 1.367(8) . ?
C7 H7 0.9300 . ?
C7 C8 1.341(10) . ?
C8 H8 0.9300 . ?
C8 C9 1.381(10) . ?
C9 H9 0.9300 . ?
C9 C10 1.399(10) . ?
C10 C11 1.443(9) . ?
C11 C12 1.389(8) . ?
C12 H12 0.9300 . ?
C12 C13 1.362(11) . ?
C13 H13 0.9300 . ?
C13 C14 1.377(12) . ?
C14 H14 0.9300 . ?
C14 C15 1.370(10) . ?
C15 H15 0.9300 . ?
Pt2 O1 1.989(6) . ?
Pt2 N5 1.933(5) . ?
Pt2 N6 2.031(5) . ?
Pt2 N7 2.008(5) . ?
O1 C32 1.154(8) . ?
N5 C22 1.366(8) . ?
N5 C26 1.330(9) . ?
N6 C17 1.313(9) . ?
N6 C21 1.384(9) . ?
N7 C27 1.358(8) . ?
N7 C31 1.338(8) . ?
N8 C32 1.135(9) . ?
C17 H17 0.9300 . ?
C17 C18 1.391(11) . ?
C18 H18 0.9300 . ?
C18 C19 1.297(13) . ?
C19 H19 0.9300 . ?
C19 C20 1.410(13) . ?
C20 H20 0.9300 . ?
C20 C21 1.378(10) . ?
C21 C22 1.450(10) . ?
C22 C23 1.357(9) . ?
C23 H23 0.9300 . ?
C23 C24 1.368(12) . ?
C24 H24 0.9300 . ?
C24 C25 1.381(13) . ?
C25 H25 0.9300 . ?
C25 C26 1.392(9) . ?
C26 C27 1.468(9) . ?
C27 C28 1.388(9) . ?
C28 H28 0.9300 . ?
C28 C29 1.350(12) . ?
C29 H29 0.9300 . ?
C29 C30 1.366(13) . ?
C30 H30 0.9300 . ?
C30 C31 1.390(10) . ?
C31 H31 0.9300 . ?
S1 O3 1.475(8) . ?
S1 O4 1.350(7) . ?
S1 O5 1.425(6) . ?
S1 C33 1.725(9) . ?
F1 C33 1.330(9) . ?
F2 C33 1.281(10) . ?
F3 C33 1.348(11) . ?
S2 O6 1.432(7) . ?
S2 O7 1.371(6) . ?
S2 O8 1.396(5) . ?
S2 C34 1.789(8) . ?
F4 C34 1.259(10) . ?
F5 C34 1.305(10) . ?
F6 C34 1.296(8) . ?
O9 H9A 0.8497 . ?
O9 H9B 0.9434 . ?

loop_
_geom_torsion_atom_site_label_1
_geom_torsion_atom_site_label_2
_geom_torsion_atom_site_label_3
_geom_torsion_atom_site_label_4
_geom_torsion
_geom_torsion_site_symmetry_1
_geom_torsion_site_symmetry_2
_geom_torsion_site_symmetry_3
_geom_torsion_site_symmetry_4
_geom_torsion_publ_flag
Pt1 N1 C1 C2 -178.3(5) . . . . ?
Pt1 N1 C1 C6 -0.6(6) . . . . ?
Pt1 N1 C5 C4 178.2(5) . . . . ?
Pt1 N2 C6 C1 -1.5(6) . . . . ?
Pt1 N2 C6 C7 -179.8(4) . . . . ?
Pt1 N2 C10 C9 -178.5(5) . . . . ?
Pt1 N2 C10 C11 0.4(7) . . . . ?
Pt1 N3 C11 C10 -0.7(6) . . . . ?
Pt1 N3 C11 C12 177.6(4) . . . . ?
Pt1 N3 C15 C14 -178.9(5) . . . . ?
N1 C1 C2 C3 -0.5(10) . . . . ?
N1 C1 C6 N2 1.3(7) . . . . ?
N1 C1 C6 C7 179.4(6) . . . . ?
N2 C6 C7 C8 -3.1(10) . . . . ?
N2 C10 C11 N3 0.2(8) . . . . ?
N2 C10 C11 C12 -178.0(5) . . . . ?
N3 C11 C12 C13 2.5(9) . . . . ?
C1 N1 C5 C4 -0.2(9) . . . . ?
C1 C2 C3 C4 0.6(11) . . . . ?
C1 C6 C7 C8 178.9(6) . . . . ?
C2 C1 C6 N2 178.9(6) . . . . ?
C2 C1 C6 C7 -3.0(11) . . . . ?
C2 C3 C4 C5 -0.5(11) . . . . ?
C3 C4 C5 N1 0.3(10) . . . . ?
C5 N1 C1 C2 0.3(8) . . . . ?
C5 N1 C1 C6 178.1(5) . . . . ?
C6 N2 C10 C9 -0.6(9) . . . . ?
C6 N2 C10 C11 178.4(5) . . . . ?
C6 C1 C2 C3 -178.1(6) . . . . ?
C6 C7 C8 C9 2.6(12) . . . . ?
C7 C8 C9 C10 -0.9(12) . . . . ?
C8 C9 C10 N2 -0.2(10) . . . . ?
C8 C9 C10 C11 -179.0(6) . . . . ?
C9 C10 C11 N3 179.0(6) . . . . ?
C9 C10 C11 C12 0.9(11) . . . . ?
C10 N2 C6 C1 -179.4(5) . . . . ?
C10 N2 C6 C7 2.2(9) . . . . ?
C10 C11 C12 C13 -179.4(6) . . . . ?
C11 N3 C15 C14 0.9(8) . . . . ?
C11 C12 C13 C14 -1.6(10) . . . . ?
C12 C13 C14 C15 0.3(11) . . . . ?
C13 C14 C15 N3 0.1(10) . . . . ?
C15 N3 C11 C10 179.5(5) . . . . ?
C15 N3 C11 C12 -2.2(8) . . . . ?
Pt2 N5 C22 C21 0.4(6) . . . . ?
Pt2 N5 C22 C23 -179.4(5) . . . . ?
Pt2 N5 C26 C25 178.4(4) . . . . ?
Pt2 N5 C26 C27 -0.6(7) . . . . ?
Pt2 N6 C17 C18 -180.0(5) . . . . ?
Pt2 N6 C21 C20 -178.9(5) . . . . ?
Pt2 N6 C21 C22 1.5(7) . . . . ?
Pt2 N7 C27 C26 -0.6(7) . . . . ?
Pt2 N7 C27 C28 177.3(5) . . . . ?
Pt2 N7 C31 C30 -178.4(5) . . . . ?
N5 C22 C23 C24 1.0(10) . . . . ?
N5 C26 C27 N7 0.8(8) . . . . ?
N5 C26 C27 C28 -177.0(6) . . . . ?
N6 C17 C18 C19 -1.8(12) . . . . ?
N6 C21 C22 N5 -1.3(8) . . . . ?
N6 C21 C22 C23 178.5(6) . . . . ?
N7 C27 C28 C29 1.6(11) . . . . ?
C17 N6 C21 C20 0.8(9) . . . . ?
C17 N6 C21 C22 -178.8(6) . . . . ?
C17 C18 C19 C20 1.9(13) . . . . ?
C18 C19 C20 C21 -0.7(12) . . . . ?
C19 C20 C21 N6 -0.7(10) . . . . ?
C19 C20 C21 C22 178.9(6) . . . . ?
C20 C21 C22 N5 179.1(6) . . . . ?
C20 C21 C22 C23 -1.1(11) . . . . ?
C21 N6 C17 C18 0.4(10) . . . . ?
C21 C22 C23 C24 -178.7(7) . . . . ?
C22 N5 C26 C25 -1.4(9) . . . . ?
C22 N5 C26 C27 179.6(5) . . . . ?
C22 C23 C24 C25 -1.6(12) . . . . ?
C23 C24 C25 C26 0.6(12) . . . . ?
C24 C25 C26 N5 0.8(10) . . . . ?
C24 C25 C26 C27 179.7(7) . . . . ?
C25 C26 C27 N7 -178.1(6) . . . . ?
C25 C26 C27 C28 4.1(11) . . . . ?
C26 N5 C22 C21 -179.7(5) . . . . ?
C26 N5 C22 C23 0.4(9) . . . . ?
C26 C27 C28 C29 179.3(6) . . . . ?
C27 N7 C31 C30 0.7(9) . . . . ?
C27 C28 C29 C30 -0.1(12) . . . . ?
C28 C29 C30 C31 -1.0(12) . . . . ?
C29 C30 C31 N7 0.8(12) . . . . ?
C31 N7 C27 C26 -179.8(5) . . . . ?
C31 N7 C27 C28 -1.9(9) . . . . ?
O3 S1 C33 F1 59.9(8) . . . . ?
O3 S1 C33 F2 -61.4(8) . . . . ?
O3 S1 C33 F3 175.3(8) . . . . ?
O4 S1 C33 F1 -62.5(9) . . . . ?
O4 S1 C33 F2 176.1(8) . . . . ?
O4 S1 C33 F3 52.8(9) . . . . ?
O5 S1 C33 F1 173.1(7) . . . . ?
O5 S1 C33 F2 51.8(8) . . . . ?
O5 S1 C33 F3 -71.5(8) . . . . ?
O6 S2 C34 F4 66.7(8) . . . . ?
O6 S2 C34 F5 -176.0(8) . . . . ?
O6 S2 C34 F6 -63.2(7) . . . . ?
O7 S2 C34 F4 -50.3(9) . . . . ?
O7 S2 C34 F5 67.0(9) . . . . ?
O7 S2 C34 F6 179.8(7) . . . . ?
O8 S2 C34 F4 -176.7(8) . . . . ?
O8 S2 C34 F5 -59.3(8) . . . . ?
O8 S2 C34 F6 53.4(8) . . . . ?
